data_7028305
loop_
_publ_author_name
'Cosham, Samuel D.'
'Hill, Michael S.'
'Johnson, Andrew L.'
'Molloy, Kieran C.'

_publ_section_title
;
 New organo- and amidozinc derivatives of primary amines.
;
_journal_issue 2
_journal_name_full 'Dalton transactions (Cambridge, England : 2003)'
_journal_page_first 859
_journal_page_last 864
_journal_paper_doi 10.1039/c3dt52602j
_journal_volume 43
_journal_year 2014
_chemical_formula_sum 'C24 H74 N10 Si6 Zn2'
_chemical_formula_weight 802.21
_chemical_name_systematic
;
 ?
;
_space_group_IT_number 14
_symmetry_cell_setting monoclinic
_symmetry_space_group_name_Hall '-P 2ybc'
_symmetry_space_group_name_H-M 'P 1 21/c 1'
_atom_sites_solution_hydrogens geom
_atom_sites_solution_primary direct
_atom_sites_solution_secondary difmap
_audit_creation_method SHELXL-97
_cell_angle_alpha 90.00
_cell_angle_beta 101.0760(10)
_cell_angle_gamma 90.00
_cell_formula_units_Z 2
_cell_length_a 9.05200(10)
_cell_length_b 21.7480(3)
_cell_length_c 10.9160(2)
_cell_measurement_reflns_used 26367
_cell_measurement_temperature 150(2)
_cell_measurement_theta_max 27.5
_cell_measurement_theta_min 3.89
_cell_volume 2108.93(5)
_computing_cell_refinement 'HKL Scalepack (Otwinowski & Minor 1997)'
_computing_data_collection 'Kappa CCD'
_computing_data_reduction 'Denzo and Scalepak (Otwinowski & Minor, 1997)'
_computing_molecular_graphics 'ORTEP 3 for Windows (Farrugia, 1997)'
_computing_publication_material 'SHELXL-97 (Sheldrick, 1997)'
_computing_structure_refinement 'SHELXL-97 (Sheldrick, 1997)'
_computing_structure_solution 'SHELXS-86 (Sheldrick, 1986)'
_diffrn_ambient_temperature 150(2)
_diffrn_measured_fraction_theta_full 0.996
_diffrn_measured_fraction_theta_max 0.996
_diffrn_measurement_device_type 'Bruker Kappa CCD Diffractometer'
_diffrn_measurement_method 'omega and phi scans'
_diffrn_radiation_monochromator graphite
_diffrn_radiation_source 'fine-focus sealed tube'
_diffrn_radiation_type MoK\a
_diffrn_radiation_wavelength 0.71073
_diffrn_reflns_av_R_equivalents 0.0430
_diffrn_reflns_av_sigmaI/netI 0.0296
_diffrn_reflns_limit_h_max 11
_diffrn_reflns_limit_h_min -11
_diffrn_reflns_limit_k_max 27
_diffrn_reflns_limit_k_min -28
_diffrn_reflns_limit_l_max 14
_diffrn_reflns_limit_l_min -14
_diffrn_reflns_number 26367
_diffrn_reflns_theta_full 27.50
_diffrn_reflns_theta_max 27.50
_diffrn_reflns_theta_min 3.89
_diffrn_standards_decay_% 0
_diffrn_standards_interval_count 0
_diffrn_standards_interval_time 0
_diffrn_standards_number 0
_exptl_absorpt_coefficient_mu 1.337
_exptl_absorpt_correction_T_max 0.7997
_exptl_absorpt_correction_T_min 0.7310
_exptl_absorpt_correction_type multi-scan
_exptl_absorpt_process_details 'SORTAV (Blessing, 1995)'
_exptl_crystal_colour colourless
_exptl_crystal_density_diffrn 1.263
_exptl_crystal_density_method 'not measured'
_exptl_crystal_description Block
_exptl_crystal_F_000 864
_exptl_crystal_size_max 0.25
_exptl_crystal_size_mid 0.20
_exptl_crystal_size_min 0.17
_refine_diff_density_max 0.356
_refine_diff_density_min -0.537
_refine_diff_density_rms 0.068
_refine_ls_extinction_coef 0.0099(8)
_refine_ls_extinction_expression Fc^*^=kFc[1+0.001xFc^2^\l^3^/sin(2\q)]^-1/4^
_refine_ls_extinction_method SHELXL
_refine_ls_goodness_of_fit_ref 1.063
_refine_ls_hydrogen_treatment mixed
_refine_ls_matrix_type full
_refine_ls_number_parameters 207
_refine_ls_number_reflns 4834
_refine_ls_number_restraints 0
_refine_ls_restrained_S_all 1.063
_refine_ls_R_factor_all 0.0390
_refine_ls_R_factor_gt 0.0302
_refine_ls_shift/su_max 0.001
_refine_ls_shift/su_mean 0.000
_refine_ls_structure_factor_coef Fsqd
_refine_ls_weighting_details 'calc w=1/[\s^2^(Fo^2^)+(0.0366P)^2^+0.9725P] where P=(Fo^2^+2Fc^2^)/3'
_refine_ls_weighting_scheme calc
_refine_ls_wR_factor_gt 0.0719
_refine_ls_wR_factor_ref 0.0758
_reflns_number_gt 4142
_reflns_number_total 4834
_reflns_threshold_expression >2sigma(I)
_cod_data_source_file c3dt52602j.txt
_cod_data_source_block h11alj18
_cod_depositor_comments
;
The following automatic conversions were performed:

'_symmetry_cell_setting' value 'Monoclinic' changed to 'monoclinic'
according to
/usr/data/users/saulius/automatic-downloads/current/RSC/lib/dictionaries/cif_core.dic
dictionary named 'cif_core.dic' version 2.4.2 from
2011-04-26.

'_exptl_absorpt_correction_type' value 'Multi-scan'
changed to 'multi-scan' according to
/usr/data/users/saulius/automatic-downloads/current/RSC/lib/dictionaries/cif_core.dic
dictionary named 'cif_core.dic' version 2.4.2 from 2011-04-26.

Automatic conversion script
Id: cif_fix_values 2281 2013-09-26 08:29:07Z andrius 
;
_cod_original_sg_symbol_H-M P21/c
_cod_database_code 7028305

loop_
_symmetry_equiv_pos_as_xyz
'x, y, z'
'-x, y+1/2, -z+1/2'
'-x, -y, -z'
'x, -y-1/2, z-1/2'

loop_
_atom_site_label
_atom_site_type_symbol
_atom_site_fract_x
_atom_site_fract_y
_atom_site_fract_z
_atom_site_U_iso_or_equiv
_atom_site_adp_type
_atom_site_occupancy
_atom_site_symmetry_multiplicity
_atom_site_calc_flag
_atom_site_refinement_flags
Zn1 Zn 0.60023(2) 0.045455(9) 0.567552(19) 0.02042(8) Uani 1 1 d .
Si20 Si 0.88218(5) 0.11926(2) 0.69457(5) 0.02327(12) Uani 1 1 d .
Si1 Si 0.35908(6) 0.10587(2) 0.40235(5) 0.02142(12) Uani 1 1 d .
Si10 Si 0.65012(6) 0.09342(2) 0.84851(5) 0.02360(12) Uani 1 1 d .
N1 N 0.36789(17) 0.04112(7) 0.49436(14) 0.0200(3) Uani 1 1 d .
N10 N 0.71002(16) 0.09018(7) 0.70840(14) 0.0203(3) Uani 1 1 d .
N4 N 0.23890(18) 0.09934(7) 0.26178(15) 0.0266(3) Uani 1 1 d .
N2 N 0.54889(18) 0.10727(7) 0.37890(15) 0.0255(3) Uani 1 1 d .
N3 N 0.32115(19) 0.17267(7) 0.47360(15) 0.0297(4) Uani 1 1 d .
C42 C 0.0938(2) 0.06883(10) 0.2460(2) 0.0337(5) Uani 1 1 d .
H42A H 0.0152 0.0993 0.2503 0.050 Uiso 1 1 calc R
H42B H 0.0958 0.0383 0.3123 0.050 Uiso 1 1 calc R
H42C H 0.0723 0.0483 0.1646 0.050 Uiso 1 1 calc R
C102 C 0.7254(3) 0.02926(10) 0.9563(2) 0.0367(5) Uani 1 1 d .
H10A H 0.6969 -0.0102 0.9151 0.055 Uiso 1 1 calc R
H10B H 0.6834 0.0321 1.0325 0.055 Uiso 1 1 calc R
H10C H 0.8353 0.0322 0.9779 0.055 Uiso 1 1 calc R
C201 C 1.0350(2) 0.10240(11) 0.8330(2) 0.0393(5) Uani 1 1 d .
H20A H 1.0040 0.1169 0.9092 0.059 Uiso 1 1 calc R
H20B H 1.1277 0.1235 0.8231 0.059 Uiso 1 1 calc R
H20C H 1.0531 0.0580 0.8389 0.059 Uiso 1 1 calc R
C103 C 0.4396(2) 0.09104(11) 0.8304(2) 0.0365(5) Uani 1 1 d .
H10D H 0.3985 0.1324 0.8113 0.055 Uiso 1 1 calc R
H10E H 0.4128 0.0765 0.9083 0.055 Uiso 1 1 calc R
H10F H 0.3978 0.0630 0.7623 0.055 Uiso 1 1 calc R
C203 C 0.9482(2) 0.08498(10) 0.5563(2) 0.0352(5) Uani 1 1 d .
H20D H 0.9724 0.0414 0.5724 0.053 Uiso 1 1 calc R
H20E H 1.0382 0.1069 0.5424 0.053 Uiso 1 1 calc R
H20F H 0.8685 0.0888 0.4820 0.053 Uiso 1 1 calc R
C22 C 0.5806(2) 0.06739(10) 0.27788(18) 0.0314(4) Uani 1 1 d .
H22A H 0.5532 0.0889 0.1979 0.047 Uiso 1 1 calc R
H22B H 0.5217 0.0295 0.2753 0.047 Uiso 1 1 calc R
H22C H 0.6881 0.0573 0.2933 0.047 Uiso 1 1 calc R
C32 C 0.1980(3) 0.21378(10) 0.4212(2) 0.0406(5) Uani 1 1 d .
H32A H 0.1380 0.2229 0.4847 0.061 Uiso 1 1 calc R
H32B H 0.1341 0.1940 0.3494 0.061 Uiso 1 1 calc R
H32C H 0.2391 0.2521 0.3943 0.061 Uiso 1 1 calc R
C31 C 0.4129(3) 0.19887(10) 0.5855(2) 0.0413(5) Uani 1 1 d .
H31A H 0.4530 0.2387 0.5653 0.062 Uiso 1 1 calc R
H31B H 0.4964 0.1710 0.6175 0.062 Uiso 1 1 calc R
H31C H 0.3510 0.2046 0.6491 0.062 Uiso 1 1 calc R
C101 C 0.7054(3) 0.16695(11) 0.9358(2) 0.0424(5) Uani 1 1 d .
H10G H 0.8154 0.1703 0.9553 0.064 Uiso 1 1 calc R
H10H H 0.6662 0.1670 1.0134 0.064 Uiso 1 1 calc R
H10I H 0.6634 0.2020 0.8841 0.064 Uiso 1 1 calc R
C41 C 0.2483(3) 0.14177(10) 0.1597(2) 0.0375(5) Uani 1 1 d .
H41A H 0.2412 0.1186 0.0818 0.056 Uiso 1 1 calc R
H41B H 0.3446 0.1637 0.1779 0.056 Uiso 1 1 calc R
H41C H 0.1654 0.1714 0.1511 0.056 Uiso 1 1 calc R
C21 C 0.6217(3) 0.16759(10) 0.3707(2) 0.0379(5) Uani 1 1 d .
H21A H 0.7300 0.1617 0.3754 0.057 Uiso 1 1 calc R
H21B H 0.6054 0.1937 0.4401 0.057 Uiso 1 1 calc R
H21C H 0.5780 0.1873 0.2914 0.057 Uiso 1 1 calc R
C202 C 0.8823(2) 0.20539(10) 0.6762(2) 0.0361(5) Uani 1 1 d .
H20G H 0.8063 0.2172 0.6035 0.054 Uiso 1 1 calc R
H20H H 0.9818 0.2190 0.6643 0.054 Uiso 1 1 calc R
H20I H 0.8588 0.2247 0.7513 0.054 Uiso 1 1 calc R
H1 H 0.307(3) 0.0406(11) 0.546(2) 0.041(7) Uiso 1 1 d .

loop_
_atom_site_aniso_label
_atom_site_aniso_U_11
_atom_site_aniso_U_22
_atom_site_aniso_U_33
_atom_site_aniso_U_23
_atom_site_aniso_U_13
_atom_site_aniso_U_12
Zn1 0.02029(12) 0.01890(12) 0.02022(12) -0.00244(8) -0.00076(8) -0.00192(7)
Si20 0.0200(2) 0.0231(3) 0.0253(3) -0.0020(2) 0.0010(2) -0.00320(19)
Si1 0.0255(3) 0.0180(2) 0.0186(2) 0.00006(19) -0.00119(19) 0.00096(19)
Si10 0.0281(3) 0.0218(3) 0.0207(3) -0.00272(19) 0.0044(2) 0.00059(19)
N1 0.0207(7) 0.0197(8) 0.0182(7) 0.0000(6) 0.0003(6) 0.0002(6)
N10 0.0203(7) 0.0207(7) 0.0187(7) -0.0026(6) 0.0005(6) -0.0018(6)
N4 0.0300(8) 0.0246(8) 0.0217(8) 0.0034(6) -0.0034(7) -0.0014(6)
N2 0.0292(8) 0.0233(8) 0.0235(8) -0.0026(6) 0.0038(6) -0.0055(6)
N3 0.0387(9) 0.0209(8) 0.0263(8) -0.0023(7) -0.0019(7) 0.0071(7)
C42 0.0299(10) 0.0366(12) 0.0301(11) -0.0002(9) -0.0051(8) -0.0013(9)
C102 0.0504(13) 0.0346(11) 0.0250(10) 0.0037(9) 0.0072(9) 0.0053(10)
C201 0.0231(10) 0.0456(13) 0.0441(13) 0.0010(10) -0.0062(9) -0.0029(9)
C103 0.0354(11) 0.0384(12) 0.0394(12) 0.0007(10) 0.0161(10) 0.0025(9)
C203 0.0353(11) 0.0344(11) 0.0393(12) -0.0024(9) 0.0158(9) -0.0030(9)
C22 0.0358(11) 0.0349(11) 0.0232(10) -0.0012(8) 0.0052(8) -0.0021(9)
C32 0.0461(13) 0.0282(11) 0.0435(13) -0.0033(10) -0.0016(10) 0.0136(9)
C31 0.0566(14) 0.0297(11) 0.0323(11) -0.0094(9) -0.0043(10) 0.0108(10)
C101 0.0588(15) 0.0338(12) 0.0356(12) -0.0134(10) 0.0120(11) -0.0033(10)
C41 0.0459(12) 0.0334(11) 0.0282(10) 0.0084(9) -0.0058(9) -0.0008(9)
C21 0.0417(12) 0.0309(11) 0.0397(12) 0.0018(9) 0.0044(10) -0.0126(9)
C202 0.0373(11) 0.0285(11) 0.0413(12) -0.0006(9) 0.0046(10) -0.0082(9)

loop_
_atom_type_symbol
_atom_type_description
_atom_type_scat_dispersion_real
_atom_type_scat_dispersion_imag
_atom_type_scat_source
C C 0.0033 0.0016 'International Tables Vol C Tables 4.2.6.8 and 6.1.1.4'
H H 0.0000 0.0000 'International Tables Vol C Tables 4.2.6.8 and 6.1.1.4'
N N 0.0061 0.0033 'International Tables Vol C Tables 4.2.6.8 and 6.1.1.4'
Si Si 0.0817 0.0704 'International Tables Vol C Tables 4.2.6.8 and 6.1.1.4'
Zn Zn 0.2839 1.4301 'International Tables Vol C Tables 4.2.6.8 and 6.1.1.4'

loop_
_geom_angle_atom_site_label_1
_geom_angle_atom_site_label_2
_geom_angle_atom_site_label_3
_geom_angle
_geom_angle_site_symmetry_1
_geom_angle_site_symmetry_3
N10 Zn1 N1 130.28(6) . 3_656
N10 Zn1 N1 130.59(6) . .
N1 Zn1 N1 91.58(6) 3_656 .
N10 Zn1 N2 112.50(6) . .
N1 Zn1 N2 104.26(6) 3_656 .
N1 Zn1 N2 71.83(6) . .
N10 Zn1 Si1 118.95(5) . .
N1 Zn1 Si1 110.70(4) 3_656 .
N1 Zn1 Si1 36.61(4) . .
N2 Zn1 Si1 38.26(4) . .
N10 Zn1 Zn1 158.44(5) . 3_656
N1 Zn1 Zn1 46.70(4) 3_656 3_656
N1 Zn1 Zn1 44.88(4) . 3_656
N2 Zn1 Zn1 86.95(4) . 3_656
Si1 Zn1 Zn1 70.435(12) . 3_656
N10 Si20 C201 113.48(9) . .
N10 Si20 C203 111.02(9) . .
C201 Si20 C203 105.64(11) . .
N10 Si20 C202 113.26(9) . .
C201 Si20 C202 105.32(10) . .
C203 Si20 C202 107.59(10) . .
N4 Si1 N3 109.25(8) . .
N4 Si1 N1 113.96(8) . .
N3 Si1 N1 114.79(8) . .
N4 Si1 N2 109.70(8) . .
N3 Si1 N2 109.44(8) . .
N1 Si1 N2 99.18(8) . .
N4 Si1 Zn1 143.43(6) . .
N3 Si1 Zn1 107.31(6) . .
N1 Si1 Zn1 46.74(5) . .
N2 Si1 Zn1 57.38(5) . .
N10 Si10 C102 113.00(9) . .
N10 Si10 C103 113.10(9) . .
C102 Si10 C103 106.59(11) . .
N10 Si10 C101 112.76(9) . .
C102 Si10 C101 106.68(11) . .
C103 Si10 C101 104.04(11) . .
Si1 N1 Zn1 123.71(9) . 3_656
Si1 N1 Zn1 96.65(7) . .
Zn1 N1 Zn1 88.42(6) 3_656 .
Si1 N1 H1 115.5(17) . .
Zn1 N1 H1 110.8(16) 3_656 .
Zn1 N1 H1 117.9(17) . .
Si20 N10 Si10 120.69(9) . .
Si20 N10 Zn1 117.01(8) . .
Si10 N10 Zn1 121.87(8) . .
C42 N4 C41 112.45(16) . .
C42 N4 Si1 123.39(14) . .
C41 N4 Si1 120.79(13) . .
C22 N2 C21 108.89(16) . .
C22 N2 Si1 115.37(13) . .
C21 N2 Si1 118.44(14) . .
C22 N2 Zn1 106.01(12) . .
C21 N2 Zn1 121.83(13) . .
Si1 N2 Zn1 84.35(6) . .
C31 N3 C32 111.06(16) . .
C31 N3 Si1 125.55(14) . .
C32 N3 Si1 123.15(14) . .
N4 C42 H42A 109.5 . .
N4 C42 H42B 109.5 . .
H42A C42 H42B 109.5 . .
N4 C42 H42C 109.5 . .
H42A C42 H42C 109.5 . .
H42B C42 H42C 109.5 . .
Si10 C102 H10A 109.5 . .
Si10 C102 H10B 109.5 . .
H10A C102 H10B 109.5 . .
Si10 C102 H10C 109.5 . .
H10A C102 H10C 109.5 . .
H10B C102 H10C 109.5 . .
Si20 C201 H20A 109.5 . .
Si20 C201 H20B 109.5 . .
H20A C201 H20B 109.5 . .
Si20 C201 H20C 109.5 . .
H20A C201 H20C 109.5 . .
H20B C201 H20C 109.5 . .
Si10 C103 H10D 109.5 . .
Si10 C103 H10E 109.5 . .
H10D C103 H10E 109.5 . .
Si10 C103 H10F 109.5 . .
H10D C103 H10F 109.5 . .
H10E C103 H10F 109.5 . .
Si20 C203 H20D 109.5 . .
Si20 C203 H20E 109.5 . .
H20D C203 H20E 109.5 . .
Si20 C203 H20F 109.5 . .
H20D C203 H20F 109.5 . .
H20E C203 H20F 109.5 . .
N2 C22 H22A 109.5 . .
N2 C22 H22B 109.5 . .
H22A C22 H22B 109.5 . .
N2 C22 H22C 109.5 . .
H22A C22 H22C 109.5 . .
H22B C22 H22C 109.5 . .
N3 C32 H32A 109.5 . .
N3 C32 H32B 109.5 . .
H32A C32 H32B 109.5 . .
N3 C32 H32C 109.5 . .
H32A C32 H32C 109.5 . .
H32B C32 H32C 109.5 . .
N3 C31 H31A 109.5 . .
N3 C31 H31B 109.5 . .
H31A C31 H31B 109.5 . .
N3 C31 H31C 109.5 . .
H31A C31 H31C 109.5 . .
H31B C31 H31C 109.5 . .
Si10 C101 H10G 109.5 . .
Si10 C101 H10H 109.5 . .
H10G C101 H10H 109.5 . .
Si10 C101 H10I 109.5 . .
H10G C101 H10I 109.5 . .
H10H C101 H10I 109.5 . .
N4 C41 H41A 109.5 . .
N4 C41 H41B 109.5 . .
H41A C41 H41B 109.5 . .
N4 C41 H41C 109.5 . .
H41A C41 H41C 109.5 . .
H41B C41 H41C 109.5 . .
N2 C21 H21A 109.5 . .
N2 C21 H21B 109.5 . .
H21A C21 H21B 109.5 . .
N2 C21 H21C 109.5 . .
H21A C21 H21C 109.5 . .
H21B C21 H21C 109.5 . .
Si20 C202 H20G 109.5 . .
Si20 C202 H20H 109.5 . .
H20G C202 H20H 109.5 . .
Si20 C202 H20I 109.5 . .
H20G C202 H20I 109.5 . .
H20H C202 H20I 109.5 . .

loop_
_geom_bond_atom_site_label_1
_geom_bond_atom_site_label_2
_geom_bond_distance
_geom_bond_site_symmetry_2
Zn1 N10 1.9264(14) .
Zn1 N1 2.0397(15) 3_656
Zn1 N1 2.1035(15) .
Zn1 N2 2.4282(16) .
Zn1 Si1 2.8689(5) .
Zn1 Zn1 2.8893(4) 3_656
Si20 N10 1.7152(15) .
Si20 C201 1.879(2) .
Si20 C203 1.881(2) .
Si20 C202 1.884(2) .
Si1 N4 1.7079(16) .
Si1 N3 1.7135(17) .
Si1 N1 1.7225(15) .
Si1 N2 1.7854(17) .
Si10 N10 1.7195(16) .
Si10 C102 1.868(2) .
Si10 C103 1.878(2) .
Si10 C101 1.879(2) .
N1 Zn1 2.0397(15) 3_656
N1 H1 0.86(3) .
N4 C42 1.452(3) .
N4 C41 1.462(3) .
N2 C22 1.474(2) .
N2 C21 1.479(2) .
N3 C31 1.455(3) .
N3 C32 1.457(3) .
C42 H42A 0.9800 .
C42 H42B 0.9800 .
C42 H42C 0.9800 .
C102 H10A 0.9800 .
C102 H10B 0.9800 .
C102 H10C 0.9800 .
C201 H20A 0.9800 .
C201 H20B 0.9800 .
C201 H20C 0.9800 .
C103 H10D 0.9800 .
C103 H10E 0.9800 .
C103 H10F 0.9800 .
C203 H20D 0.9800 .
C203 H20E 0.9800 .
C203 H20F 0.9800 .
C22 H22A 0.9800 .
C22 H22B 0.9800 .
C22 H22C 0.9800 .
C32 H32A 0.9800 .
C32 H32B 0.9800 .
C32 H32C 0.9800 .
C31 H31A 0.9800 .
C31 H31B 0.9800 .
C31 H31C 0.9800 .
C101 H10G 0.9800 .
C101 H10H 0.9800 .
C101 H10I 0.9800 .
C41 H41A 0.9800 .
C41 H41B 0.9800 .
C41 H41C 0.9800 .
C21 H21A 0.9800 .
C21 H21B 0.9800 .
C21 H21C 0.9800 .
C202 H20G 0.9800 .
C202 H20H 0.9800 .
C202 H20I 0.9800 .
